data_2010722
loop_
_publ_author_name
'Chiaroni, Ang\`ele'
'Riche, Claude'
'Cachet, Xavier'
'Deguin, Brigitte'
'Koch, Michel'
'Tillequin, Fran\,cois'

_publ_section_title
;(1<i>S</i>,4<i>R</i>,5<i>R</i>,6<i>R</i>)-6-Methoxycarbonyl-4-pivaloyloxy-2-(pivaloyloxymethyl)bicyclo[3.1.0]hex-2-ene-1-carboxylic
 acid
;
_journal_issue 3
_journal_name_full 'Acta Crystallographica Section C'
_journal_page_first 358
_journal_page_last 359
_journal_paper_doi 10.1107/S0108270199015309
_journal_volume 56
_journal_year 2000
_chemical_formula_sum 'C20 H28 O8'
_chemical_formula_weight 396.42
_chemical_melting_point 401.35
_chemical_name_systematic
;
(1S,4R,5R,6R)-(6-(methoxycarbonyl)-2-(pivaloyloxymethyl)-4-
(pivaloyloxy)bicyclo[3.1.0]hex-2-en-1-yl)-1-carboxylic acid
;
_space_group_IT_number 4
_symmetry_cell_setting monoclinic
_symmetry_space_group_name_Hall 'P 2yb'
_symmetry_space_group_name_H-M 'P 1 21 1'
_audit_creation_method SHELXL
_cell_angle_alpha 90.00
_cell_angle_beta 91.40(3)
_cell_angle_gamma 90.00
_cell_formula_units_Z 2
_cell_length_a 8.869(2)
_cell_length_b 9.836(2)
_cell_length_c 12.225(6)
_cell_measurement_reflns_used 25
_cell_measurement_temperature 293(2)
_cell_measurement_theta_max 18.7
_cell_measurement_theta_min 12.9
_cell_volume 1066.1(6)
_computing_cell_refinement 'CAD-4       Software '
_computing_data_collection 'CAD-4       Software (Enraf-Nonius, 1987)'
_computing_data_reduction 'NONIUS (Riche, 1989)'
_computing_molecular_graphics 'R3M  (Riche, 1983) and ORTEP (Johnson, 1963)'
_computing_structure_refinement 'SHELXL93  (Sheldrick, 1993)'
_computing_structure_solution 'SHELXS86  (Sheldrick, 1985)'
_diffrn_ambient_temperature 293(2)
_diffrn_measurement_device 'Nonius CAD4 diffractometer'
_diffrn_measurement_method \q/2\q
_diffrn_radiation_monochromator graphite
_diffrn_radiation_source 'fine-focus sealed tube'
_diffrn_radiation_type CuK\a
_diffrn_radiation_wavelength 1.54180
_diffrn_reflns_av_R_equivalents .0503
_diffrn_reflns_av_sigmaI/netI .0394
_diffrn_reflns_limit_h_max 10
_diffrn_reflns_limit_h_min -10
_diffrn_reflns_limit_k_max 11
_diffrn_reflns_limit_k_min -11
_diffrn_reflns_limit_l_max 14
_diffrn_reflns_limit_l_min -10
_diffrn_reflns_number 4755
_diffrn_reflns_theta_max 66.90
_diffrn_reflns_theta_min 3.62
_diffrn_standards_decay_% 2
_diffrn_standards_interval_time 120
_diffrn_standards_number 3
_exptl_absorpt_coefficient_mu .797
_exptl_absorpt_correction_type none
_exptl_crystal_colour colourless
_exptl_crystal_density_diffrn 1.235
_exptl_crystal_description prism
_exptl_crystal_F_000 424
_exptl_crystal_size_max .500
_exptl_crystal_size_mid .300
_exptl_crystal_size_min .300
_refine_diff_density_max .196
_refine_diff_density_min -.197
_refine_ls_extinction_coef .0211(15)
_refine_ls_extinction_method 'SHELXL93  (Sheldrick, 1993)'
_refine_ls_goodness_of_fit_all 1.055
_refine_ls_goodness_of_fit_ref 1.055
_refine_ls_hydrogen_treatment constr
_refine_ls_matrix_type full
_refine_ls_number_parameters 255
_refine_ls_number_reflns 3601
_refine_ls_number_restraints 1
_refine_ls_restrained_S_all 1.055
_refine_ls_restrained_S_obs 1.054
_refine_ls_R_factor_all .0428
_refine_ls_R_factor_gt .0398
_refine_ls_shift/esd_mean .003
_refine_ls_shift/su_max .018
_refine_ls_structure_factor_coef Fsqd
_refine_ls_weighting_details 'w = 1/[\s^2^(Fo^2^)+(0.0707P)^2^+0.0992P] where P=(Fo^2^+2Fc^2^)/3'
_refine_ls_weighting_scheme calc
_refine_ls_wR_factor_all .1104
_refine_ls_wR_factor_ref .1075
_reflns_number_gt 3430
_reflns_number_total 3601
_reflns_observed_criterion I>2\s(I)
_cod_data_source_file gs1062.cif
_cod_data_source_block I
_cod_depositor_comments
;
The following automatic conversions were performed:

'_chemical_melting_point' value '128.2_C' was changed to '401.35' -
it was converted from degrees Celsius(C) to Kelvins(K).

Automatic conversion script
Id: cif_fix_values 1646 2011-03-28 12:23:43Z adriana 

The following automatic conversions were performed:

'_chemical_melting_point' value ' 128.2 _C' was changed to '401.35' -
it was converted from degrees Celsius(C) to Kelvins(K).

Automatic conversion script
Id: cif_fix_values 1715 2011-07-08 13:25:40Z adriana 

The following automatic conversions were performed:

'_refine_ls_weighting_scheme' value 'calc w =
1/[\s^2^(Fo^2^)+(0.0707P)^2^+0.0992P] where P=(Fo^2^+2Fc^2^)/3' was
changed to 'calc'. New tag '_refine_ls_weighting_details' was
created. The value of the new tag was set to 'w =
1/[\s^2^(Fo^2^)+(0.0707P)^2^+0.0992P] where P=(Fo^2^+2Fc^2^)/3'.

Automatic conversion script
Id: cif_fix_values 3143 2015-03-26 13:38:13Z robertas 
;
_cod_original_sg_symbol_H-M 'P 21'
_cod_database_code 2010722

loop_
_symmetry_equiv_pos_as_xyz
'x, y, z'
'-x, y+1/2, -z'

loop_
_atom_site_aniso_label
_atom_site_aniso_U_11
_atom_site_aniso_U_22
_atom_site_aniso_U_33
_atom_site_aniso_U_12
_atom_site_aniso_U_13
_atom_site_aniso_U_23
C1 .0353(8) .0411(9) .0359(9) -.0014(7) .0038(7) -.0029(7)
C2 .0426(9) .0392(9) .0418(9) -.0018(7) .0022(8) -.0028(8)
C3 .0555(11) .0464(10) .0450(11) -.0060(9) .0065(9) -.0111(9)
C4 .0444(10) .0540(11) .0369(9) .0022(8) .0078(8) -.0038(8)
C5 .0377(9) .0451(9) .0376(10) -.0028(7) .0059(7) -.0031(8)
C6 .0383(8) .0415(9) .0348(9) -.0004(7) .0020(7) .0000(7)
C7 .0411(9) .0497(10) .0385(10) -.0012(8) -.0014(8) -.0036(8)
O8 .0753(10) .0555(9) .0483(8) -.0044(8) -.0158(7) -.0104(7)
O9 .117(2) .0672(10) .0506(9) -.0123(11) -.0280(10) .0097(9)
C10 .0507(10) .0422(10) .0514(11) -.0031(9) .0081(9) .0003(9)
O11 .0498(7) .0501(7) .0551(8) .0027(6) .0131(6) .0135(7)
C12 .0482(10) .0547(11) .0409(10) -.0048(9) .0036(9) .0094(9)
O13 .0930(12) .0599(9) .0567(9) .0122(9) .0173(9) .0224(8)
C14 .0467(11) .0698(14) .0593(13) .0076(10) .0146(10) .0169(11)
C15 .071(2) .135(3) .120(3) .025(2) .047(2) .057(3)
C16 .068(2) .100(2) .085(2) .028(2) .0116(14) .032(2)
C17 .097(2) .107(2) .100(2) .031(2) .003(2) -.040(2)
O18 .0525(8) .0549(8) .0469(8) .0101(6) .0170(6) .0025(6)
C19 .0481(10) .0538(11) .0397(10) .0046(9) .0076(8) -.0018(8)
O20 .0585(9) .0678(10) .0848(12) .0141(9) .0148(8) .0243(10)
C21 .0484(11) .0612(12) .0497(11) .0058(9) .0136(9) -.0025(10)
C22 .087(2) .093(2) .150(3) .016(2) .067(2) .034(2)
C23 .0684(15) .079(2) .088(2) .0189(14) .0143(14) -.023(2)
C24 .0542(14) .149(3) .083(2) .018(2) -.0076(13) -.030(2)
C25 .0419(9) .0436(10) .0373(9) .0018(8) .0022(8) -.0004(8)
O26 .0705(10) .0454(8) .0718(10) -.0101(7) .0190(8) -.0018(7)
O27 .0510(8) .0507(8) .0617(9) -.0008(6) .0189(7) -.0122(7)
C28 .0683(14) .066(2) .074(2) .0077(12) .0148(13) -.0267(13)

loop_
_atom_site_label
_atom_site_fract_x
_atom_site_fract_y
_atom_site_fract_z
_atom_site_U_iso_or_equiv
_atom_site_thermal_displace_type
_atom_site_calc_flag
_atom_site_refinement_flags
_atom_site_occupancy
_atom_site_disorder_group
_atom_site_type_symbol
C1 -.0911(2) .0373(2) .77730(15) .0374(4) Uani d . 1 . C
C2 -.0441(2) .1769(2) .8151(2) .0412(4) Uani d . 1 . C
C3 -.0776(2) .1960(2) .9188(2) .0489(5) Uani d . 1 . C
H3 -.0574(2) .2762(2) .9567(2) .059 Uiso calc R 1 . H
C4 -.1517(2) .0748(2) .9690(2) .0450(4) Uani d . 1 . C
H4 -.0922(2) .0426(2) 1.0324(2) .054 Uiso calc R 1 . H
C5 -.1520(2) -.0301(2) .87907(15) .0400(4) Uani d . 1 . C
H5 -.2387(2) -.0914(2) .87115(15) .048 Uiso calc R 1 . H
C6 -.0038(2) -.0753(2) .83816(14) .0382(4) Uani d . 1 . C
H6 .0841(2) -.0445(2) .88148(14) .046 Uiso calc R 1 . H
C7 -.1508(2) .0184(2) .6646(2) .0431(4) Uani d . 1 . C
O8 -.1896(2) -.1086(2) .64240(13) .0600(4) Uani d . 1 . O
HO8 -.2194(2) -.1141(2) .57851(13) .081(9) Uiso calc R 1 . H
O9 -.1629(3) .1081(2) .59943(14) .0787(6) Uani d . 1 . O
C10 .0429(2) .2694(2) .7438(2) .0479(5) Uani d . 1 . C
H10A -.0197(2) .3024(2) .6833(2) .058 Uiso calc R 1 . H
H10B .0815(2) .3465(2) .7852(2) .058 Uiso calc R 1 . H
O11 .1649(2) .18663(15) .70465(12) .0515(4) Uani d . 1 . O
C12 .2374(2) .2267(2) .6167(2) .0479(5) Uani d . 1 . C
O13 .2115(2) .3354(2) .57380(14) .0696(5) Uani d . 1 . O
C14 .3456(3) .1210(3) .5766(2) .0584(6) Uani d . 1 . C
C15 .4674(4) .1887(5) .5104(3) .1082(13) Uani d . 1 . C
H15A .5361(4) .1210(5) .4849(3) .162 Uiso calc R 1 . H
H15B .5213(4) .2531(5) .5556(3) .162 Uiso calc R 1 . H
H15C .4218(4) .2349(5) .4488(3) .162 Uiso calc R 1 . H
C16 .4187(3) .0424(4) .6714(3) .0842(9) Uani d . 1 . C
H16A .4868(3) -.0241(4) .6432(3) .126 Uiso calc R 1 . H
H16B .3419(3) -.0024(4) .7120(3) .126 Uiso calc R 1 . H
H16C .4732(3) .1042(4) .7185(3) .126 Uiso calc R 1 . H
C17 .2516(4) .0235(4) .5048(3) .1015(11) Uani d . 1 . C
H17A .3157(4) -.0464(4) .4769(3) .152 Uiso calc R 1 . H
H17B .2059(4) .0728(4) .4449(3) .152 Uiso calc R 1 . H
H17C .1743(4) -.0171(4) .5476(3) .152 Uiso calc R 1 . H
O18 -.3029(2) .1104(2) 1.00098(12) .0512(4) Uani d . 1 . O
C19 -.3685(2) .0229(2) 1.0707(2) .0471(5) Uani d . 1 . C
O20 -.3041(2) -.0782(2) 1.1025(2) .0702(5) Uani d . 1 . O
C21 -.5253(2) .0666(2) 1.1027(2) .0529(5) Uani d . 1 . C
C22 -.5878(4) -.0405(4) 1.1798(4) .1093(14) Uani d . 1 . C
H22A -.5224(4) -.0484(4) 1.2432(4) .164 Uiso calc R 1 . H
H22B -.5937(4) -.1264(4) 1.1427(4) .164 Uiso calc R 1 . H
H22C -.6867(4) -.0138(4) 1.2018(4) .164 Uiso calc R 1 . H
C23 -.5132(3) .2031(3) 1.1615(3) .0782(8) Uani d . 1 . C
H23A -.4494(3) .1937(3) 1.2257(3) .117 Uiso calc R 1 . H
H23B -.6117(3) .2322(3) 1.1824(3) .117 Uiso calc R 1 . H
H23C -.4708(3) .2694(3) 1.1135(3) .117 Uiso calc R 1 . H
C24 -.6253(3) .0817(5) 1.0022(3) .0954(11) Uani d . 1 . C
H24A -.7242(3) .1093(5) 1.0233(3) .143 Uiso calc R 1 . H
H24B -.6317(3) -.0038(5) .9644(3) .143 Uiso calc R 1 . H
H24C -.5837(3) .1491(5) .9548(3) .143 Uiso calc R 1 . H
C25 .0095(2) -.2157(2) .7905(2) .0409(4) Uani d . 1 . C
O26 -.0663(2) -.3108(2) .81357(14) .0623(4) Uani d . 1 . O
O27 .1220(2) -.21990(15) .72120(13) .0542(4) Uani d . 1 . O
C28 .1418(3) -.3480(3) .6647(2) .0694(7) Uani d . 1 . C
H28A .2255(3) -.3410(3) .6167(2) .104 Uiso calc R 1 . H
H28B .0519(3) -.3691(3) .6228(2) .104 Uiso calc R 1 . H
H28C .1612(3) -.4188(3) .7173(2) .104 Uiso calc R 1 . H

loop_
_atom_type_symbol
_atom_type_description
_atom_type_scat_dispersion_real
_atom_type_scat_dispersion_imag
_atom_type_scat_source
C C .0181 .0091 'International Tables Vol C Tables 4.2.6.8 and 6.1.1.4'
N N .0311 .0180 'International Tables Vol C Tables 4.2.6.8 and 6.1.1.4'
O O .0492 .0322 'International Tables Vol C Tables 4.2.6.8 and 6.1.1.4'
H H .0000 .0000 'International Tables Vol C Tables 4.2.6.8 and 6.1.1.4'

loop_
_geom_angle_atom_site_label_1
_geom_angle_atom_site_label_2
_geom_angle_atom_site_label_3
_geom_angle
C7 C1 C2 119.5(2)
C7 C1 C5 125.6(2)
C2 C1 C5 104.36(15)
C7 C1 C6 121.8(2)
C2 C1 C6 112.19(14)
C5 C1 C6 58.23(12)
C3 C2 C10 127.3(2)
C3 C2 C1 110.9(2)
C10 C2 C1 121.5(2)
C2 C3 C4 113.0(2)
O18 C4 C3 109.6(2)
O18 C4 C5 112.1(2)
C3 C4 C5 103.8(2)
C6 C5 C4 117.7(2)
C6 C5 C1 61.32(12)
C4 C5 C1 107.7(2)
C5 C6 C25 118.9(2)
C5 C6 C1 60.45(12)
C25 C6 C1 121.2(2)
O9 C7 O8 122.9(2)
O9 C7 C1 123.8(2)
O8 C7 C1 113.3(2)
O11 C10 C2 104.7(2)
C12 O11 C10 118.9(2)
O13 C12 O11 121.5(2)
O13 C12 C14 125.8(2)
O11 C12 C14 112.6(2)
C12 C14 C15 109.8(2)
C12 C14 C16 111.4(2)
C15 C14 C16 109.4(2)
C12 C14 C17 106.1(2)
C15 C14 C17 110.7(3)
C16 C14 C17 109.4(3)
C19 O18 C4 115.5(2)
O20 C19 O18 121.4(2)
O20 C19 C21 125.5(2)
O18 C19 C21 113.1(2)
C24 C21 C19 110.1(2)
C24 C21 C22 110.9(3)
C19 C21 C22 108.2(2)
C24 C21 C23 109.3(3)
C19 C21 C23 108.5(2)
C22 C21 C23 109.8(2)
O26 C25 O27 124.5(2)
O26 C25 C6 125.4(2)
O27 C25 C6 110.1(2)
C25 O27 C28 115.7(2)

loop_
_geom_bond_atom_site_label_1
_geom_bond_atom_site_label_2
_geom_bond_site_symmetry_2
_geom_bond_distance
_geom_bond_publ_flag
C1 C7 . 1.476(3) ?
C1 C2 . 1.504(3) ?
C1 C5 . 1.520(3) ?
C1 C6 . 1.533(3) ?
C2 C3 . 1.323(3) ?
C2 C10 . 1.488(3) ?
C3 C4 . 1.499(3) ?
C4 O18 . 1.450(2) ?
C4 C5 . 1.507(3) ?
C5 C6 . 1.486(3) ?
C6 C25 . 1.505(3) ?
C7 O9 . 1.192(3) ?
C7 O8 . 1.323(3) ?
C10 O11 . 1.445(2) ?
O11 C12 . 1.326(3) ?
C12 O13 . 1.210(3) ?
C12 C14 . 1.505(3) ?
C14 C15 . 1.519(4) ?
C14 C16 . 1.525(4) ?
C14 C17 . 1.533(5) ?
O18 C19 . 1.353(3) ?
C19 O20 . 1.206(3) ?
C19 C21 . 1.516(3) ?
C21 C24 . 1.505(4) ?
C21 C22 . 1.526(4) ?
C21 C23 . 1.526(4) ?
C25 O26 . 1.190(2) ?
C25 O27 . 1.325(2) ?
O27 C28 . 1.449(3) ?

loop_
_geom_torsion_atom_site_label_1
_geom_torsion_atom_site_label_2
_geom_torsion_atom_site_label_3
_geom_torsion_atom_site_label_4
_geom_torsion
C7 C1 C2 C3 143.5(2)
C5 C1 C2 C3 -3.2(2)
C6 C1 C2 C3 -64.3(2)
C7 C1 C2 C10 -42.6(3)
C5 C1 C2 C10 170.8(2)
C6 C1 C2 C10 109.6(2)
C10 C2 C3 C4 -173.4(2)
C1 C2 C3 C4 .1(2)
C2 C3 C4 O18 -117.0(2)
C2 C3 C4 C5 3.0(2)
O18 C4 C5 C6 179.7(2)
C3 C4 C5 C6 61.5(2)
O18 C4 C5 C1 113.4(2)
C3 C4 C5 C1 -4.8(2)
C7 C1 C5 C6 108.6(2)
C2 C1 C5 C6 -107.5(2)
C6 C1 C5 C6 .0
C7 C1 C5 C4 -139.0(2)
C2 C1 C5 C4 4.9(2)
C6 C1 C5 C4 112.4(2)
C4 C5 C6 C25 152.4(2)
C1 C5 C6 C25 -111.5(2)
C4 C5 C6 C1 -96.0(2)
C1 C5 C6 C1 .0
C7 C1 C6 C5 -115.0(2)
C2 C1 C6 C5 93.6(2)
C5 C1 C6 C5 .0
C7 C1 C6 C25 -7.1(3)
C2 C1 C6 C25 -158.5(2)
C5 C1 C6 C25 107.9(2)
C2 C1 C7 O9 .9(3)
C5 C1 C7 O9 140.0(2)
C6 C1 C7 O9 -148.5(2)
C2 C1 C7 O8 -179.2(2)
C5 C1 C7 O8 -40.1(3)
C6 C1 C7 O8 31.4(3)
C3 C2 C10 O11 124.1(2)
C1 C2 C10 O11 -48.8(2)
C2 C10 O11 C12 161.4(2)
C10 O11 C12 O13 5.7(3)
C10 O11 C12 C14 -171.7(2)
O13 C12 C14 C15 26.1(4)
O11 C12 C14 C15 -156.6(2)
O13 C12 C14 C16 147.5(3)
O11 C12 C14 C16 -35.2(3)
O13 C12 C14 C17 -93.5(3)
O11 C12 C14 C17 83.8(3)
C3 C4 O18 C19 -164.3(2)
C5 C4 O18 C19 80.9(2)
C4 O18 C19 O20 -.6(3)
C4 O18 C19 C21 179.1(2)
O20 C19 C21 C24 -122.4(3)
O18 C19 C21 C24 57.9(3)
O20 C19 C21 C22 -1.1(4)
O18 C19 C21 C22 179.3(2)
O20 C19 C21 C23 118.0(3)
O18 C19 C21 C23 -61.7(3)
C5 C6 C25 O26 -27.3(3)
C1 C6 C25 O26 -98.4(2)
C5 C6 C25 O27 154.9(2)
C1 C6 C25 O27 83.8(2)
O26 C25 O27 C28 5.4(3)
C6 C25 O27 C28 -176.7(2)

loop_
_cod_related_entry_id
_cod_related_entry_database
_cod_related_entry_code
1 ChemSpider 9547774
